data_4027560
loop_
_publ_author_name
'Artur K. Mailyan'
'Alexander S. Peregudov'
'Pierre H. Dixneuf'
'Christian Bruneau'
'Sergey N. Osipov'

_publ_section_title
;
 Cyclobutene Ring-Opening of Bicyclo[4.2.0]octa-1,6-dienes: Access to
 CF3-Substituted 5,6,7,8-Tetrahydro-1,7-naphthyridines
;
_journal_name_full 'Journal of Organic Chemistry'
_journal_page_first 8518
_journal_page_last 8526
_journal_paper_doi 10.1021/jo301501r
_journal_volume 77
_journal_year 2012
_chemical_formula_moiety 'C17 H14 F6 N2'
_chemical_formula_sum 'C17 H14 F6 N2'
_chemical_formula_weight 360.30
_chemical_name_systematic
; 
 ? 
;
_space_group_IT_number 14
_symmetry_cell_setting monoclinic
_symmetry_space_group_name_Hall '-P 2yn'
_symmetry_space_group_name_H-M 'P 1 21/n 1'
_atom_sites_solution_hydrogens geom
_atom_sites_solution_primary direct
_atom_sites_solution_secondary difmap
_audit_creation_method SHELXL-97
_cell_angle_alpha 90.00
_cell_angle_beta 116.3980(10)
_cell_angle_gamma 90.00
_cell_formula_units_Z 4
_cell_length_a 12.7506(10)
_cell_length_b 9.9723(8)
_cell_length_c 13.5743(11)
_cell_measurement_reflns_used 309
_cell_measurement_temperature 100(2)
_cell_measurement_theta_max 28
_cell_measurement_theta_min 3
_cell_volume 1546.0(2)
_computing_cell_refinement 'Bruker SAINT'
_computing_data_collection 'Bruker APEX II'
_computing_data_reduction 'Bruker SAINT'
_computing_molecular_graphics 'Bruker SHELXTL'
_computing_publication_material 'Bruker SHELXTL'
_computing_structure_refinement 'SHELXL-97 (Sheldrick, 1997)'
_computing_structure_solution 'SHELXS-97 (Sheldrick, 1997)'
_diffrn_ambient_temperature 100(2)
_diffrn_measured_fraction_theta_full 0.999
_diffrn_measured_fraction_theta_max 0.999
_diffrn_measurement_device_type 'Bruker APEX II CCD area detector''
_diffrn_measurement_method 'omega scans'
_diffrn_radiation_monochromator graphite
_diffrn_radiation_source 'fine-focus sealed tube'
_diffrn_radiation_type MoK\a
_diffrn_radiation_wavelength 0.71073
_diffrn_reflns_av_R_equivalents 0.0595
_diffrn_reflns_av_sigmaI/netI 0.0351
_diffrn_reflns_limit_h_max 17
_diffrn_reflns_limit_h_min -17
_diffrn_reflns_limit_k_max 13
_diffrn_reflns_limit_k_min -13
_diffrn_reflns_limit_l_max 18
_diffrn_reflns_limit_l_min -18
_diffrn_reflns_number 16679
_diffrn_reflns_theta_full 28.99
_diffrn_reflns_theta_max 28.99
_diffrn_reflns_theta_min 1.82
_exptl_absorpt_coefficient_mu 0.143
_exptl_absorpt_correction_T_max 0.965
_exptl_absorpt_correction_T_min 0.960
_exptl_absorpt_correction_type multi-scan
_exptl_absorpt_process_details SADABS
_exptl_crystal_colour colorless
_exptl_crystal_density_diffrn 1.548
_exptl_crystal_description prism
_exptl_crystal_F_000 736
_exptl_crystal_size_max 0.29
_exptl_crystal_size_mid 0.26
_exptl_crystal_size_min 0.25
_refine_diff_density_max 0.516
_refine_diff_density_min -0.294
_refine_diff_density_rms 0.070
_refine_ls_extinction_method none
_refine_ls_goodness_of_fit_ref 1.035
_refine_ls_hydrogen_treatment constr
_refine_ls_matrix_type full
_refine_ls_number_parameters 227
_refine_ls_number_reflns 4106
_refine_ls_number_restraints 0
_refine_ls_restrained_S_all 1.035
_refine_ls_R_factor_all 0.0564
_refine_ls_R_factor_gt 0.0482
_refine_ls_shift/su_max 0.000
_refine_ls_shift/su_mean 0.000
_refine_ls_structure_factor_coef Fsqd
_refine_ls_weighting_details 'calc w=1/[\s^2^(Fo^2^)+(0.0919P)^2^+0.2477P] where P=(Fo^2^+2Fc^2^)/3'
_refine_ls_weighting_scheme calc
_refine_ls_wR_factor_gt 0.1339
_refine_ls_wR_factor_ref 0.1432
_reflns_number_gt 3329
_reflns_number_total 4106
_reflns_threshold_expression I>2\s(I)
_cod_data_source_file jo301501r_si_001.cif
_cod_data_source_block a
_cod_original_sg_symbol_H-M 'P 21/n'
_cod_database_code 4027560

loop_
_symmetry_equiv_pos_as_xyz
'x, y, z'
'-x+1/2, y+1/2, -z+1/2'
'-x, -y, -z'
'x-1/2, -y-1/2, z-1/2'

loop_
_atom_site_label
_atom_site_type_symbol
_atom_site_fract_x
_atom_site_fract_y
_atom_site_fract_z
_atom_site_U_iso_or_equiv
_atom_site_adp_type
_atom_site_occupancy
_atom_site_symmetry_multiplicity
_atom_site_calc_flag
_atom_site_refinement_flags
F1 F 0.79340(7) 0.74344(10) 0.37698(7) 0.0339(2) Uani 1 1 d .
F2 F 0.74697(7) 0.72971(9) 0.20456(7) 0.0325(2) Uani 1 1 d .
F3 F 0.74910(8) 0.92131(9) 0.27803(8) 0.0366(2) Uani 1 1 d .
F4 F 0.53706(9) 0.90089(9) 0.08872(7) 0.0378(2) Uani 1 1 d .
F5 F 0.51817(7) 0.68750(9) 0.07013(6) 0.0311(2) Uani 1 1 d .
F6 F 0.40034(7) 0.80033(9) 0.11287(7) 0.0322(2) Uani 1 1 d .
N1 N 0.58173(9) 0.68557(10) 0.55304(8) 0.0206(2) Uani 1 1 d .
N7 N 0.56719(9) 0.86354(10) 0.32520(9) 0.0217(2) Uani 1 1 d .
C2 C 0.64258(10) 0.57961(12) 0.61390(10) 0.0200(2) Uani 1 1 d .
C3 C 0.68673(11) 0.48029(12) 0.56982(10) 0.0222(3) Uani 1 1 d .
H3A H 0.7280 0.4060 0.6137 0.027 Uiso 1 1 calc R
C4A C 0.60723(10) 0.59914(12) 0.39954(10) 0.0196(2) Uani 1 1 d .
C4 C 0.67005(11) 0.49056(12) 0.46168(10) 0.0216(3) Uani 1 1 d .
H4A H 0.7009 0.4248 0.4311 0.026 Uiso 1 1 calc R
C5 C 0.57680(11) 0.62227(12) 0.28056(10) 0.0203(2) Uani 1 1 d .
H5A H 0.4946 0.5949 0.2349 0.024 Uiso 1 1 calc R
H5B H 0.6274 0.5651 0.2599 0.024 Uiso 1 1 calc R
C6 C 0.59207(10) 0.77150(12) 0.25524(10) 0.0205(2) Uani 1 1 d .
C8A C 0.56442(10) 0.69149(12) 0.44883(10) 0.0198(2) Uani 1 1 d .
C8 C 0.49868(11) 0.80807(12) 0.37881(10) 0.0221(3) Uani 1 1 d .
H8A H 0.4210 0.7783 0.3225 0.027 Uiso 1 1 calc R
H8B H 0.4867 0.8776 0.4249 0.027 Uiso 1 1 calc R
C9 C 0.53061(13) 1.00114(13) 0.28674(11) 0.0285(3) Uani 1 1 d .
H9A H 0.5803 1.0371 0.2549 0.043 Uiso 1 1 calc R
H9B H 0.5383 1.0573 0.3489 0.043 Uiso 1 1 calc R
H9C H 0.4488 1.0009 0.2308 0.043 Uiso 1 1 calc R
C10 C 0.51181(12) 0.79064(14) 0.13037(11) 0.0267(3) Uani 1 1 d .
C11 C 0.72099(12) 0.79194(14) 0.27864(11) 0.0253(3) Uani 1 1 d .
C12 C 0.65842(11) 0.57680(12) 0.72926(10) 0.0213(3) Uani 1 1 d .
C13 C 0.59707(12) 0.66854(14) 0.76208(11) 0.0267(3) Uani 1 1 d .
H13A H 0.5472 0.7325 0.7108 0.032 Uiso 1 1 calc R
C14 C 0.60800(14) 0.66756(15) 0.86856(12) 0.0312(3) Uani 1 1 d .
H14A H 0.5657 0.7306 0.8894 0.037 Uiso 1 1 calc R
C15 C 0.68081(13) 0.57442(14) 0.94485(11) 0.0302(3) Uani 1 1 d .
H15A H 0.6887 0.5739 1.0178 0.036 Uiso 1 1 calc R
C16 C 0.74151(12) 0.48265(14) 0.91319(11) 0.0278(3) Uani 1 1 d .
H16A H 0.7908 0.4185 0.9647 0.033 Uiso 1 1 calc R
C17 C 0.73115(11) 0.48331(14) 0.80655(10) 0.0244(3) Uani 1 1 d .
H17A H 0.7736 0.4200 0.7861 0.029 Uiso 1 1 calc R

loop_
_atom_site_aniso_label
_atom_site_aniso_U_11
_atom_site_aniso_U_22
_atom_site_aniso_U_33
_atom_site_aniso_U_23
_atom_site_aniso_U_13
_atom_site_aniso_U_12
F1 0.0183(4) 0.0489(5) 0.0246(4) 0.0067(4) 0.0006(3) -0.0032(3)
F2 0.0290(4) 0.0391(5) 0.0311(5) 0.0008(4) 0.0150(4) 0.0026(3)
F3 0.0351(5) 0.0303(5) 0.0460(5) -0.0001(4) 0.0194(4) -0.0100(3)
F4 0.0487(5) 0.0345(5) 0.0239(4) 0.0105(3) 0.0107(4) 0.0002(4)
F5 0.0336(4) 0.0351(5) 0.0173(4) -0.0015(3) 0.0046(3) 0.0037(3)
F6 0.0240(4) 0.0383(5) 0.0212(4) 0.0009(3) -0.0017(3) 0.0069(3)
N1 0.0184(5) 0.0213(5) 0.0178(5) 0.0010(4) 0.0043(4) 0.0001(4)
N7 0.0248(5) 0.0179(5) 0.0180(5) 0.0027(4) 0.0057(4) 0.0021(4)
C2 0.0168(5) 0.0203(6) 0.0177(5) 0.0012(4) 0.0027(4) -0.0028(4)
C3 0.0199(5) 0.0201(6) 0.0205(6) 0.0023(4) 0.0034(5) 0.0002(4)
C4A 0.0165(5) 0.0199(6) 0.0179(5) 0.0006(4) 0.0037(4) -0.0014(4)
C4 0.0212(6) 0.0190(5) 0.0210(6) 0.0000(4) 0.0063(5) 0.0011(4)
C5 0.0194(5) 0.0197(5) 0.0169(5) 0.0001(4) 0.0036(4) -0.0002(4)
C6 0.0187(5) 0.0219(6) 0.0152(5) 0.0015(4) 0.0024(4) -0.0001(4)
C8A 0.0162(5) 0.0203(6) 0.0176(5) 0.0018(4) 0.0029(4) -0.0004(4)
C8 0.0210(6) 0.0232(6) 0.0186(5) 0.0028(4) 0.0056(5) 0.0035(4)
C9 0.0342(7) 0.0211(6) 0.0248(6) 0.0041(5) 0.0083(6) 0.0036(5)
C10 0.0275(6) 0.0284(6) 0.0172(6) 0.0030(5) 0.0038(5) 0.0020(5)
C11 0.0236(6) 0.0272(6) 0.0215(6) 0.0022(5) 0.0068(5) -0.0031(5)
C12 0.0192(5) 0.0223(6) 0.0167(5) 0.0007(4) 0.0030(4) -0.0044(4)
C13 0.0337(7) 0.0214(6) 0.0210(6) 0.0015(5) 0.0086(5) 0.0012(5)
C14 0.0446(8) 0.0243(6) 0.0229(6) -0.0010(5) 0.0133(6) 0.0013(6)
C15 0.0366(7) 0.0301(7) 0.0177(6) -0.0002(5) 0.0066(5) -0.0040(6)
C16 0.0239(6) 0.0316(7) 0.0183(6) 0.0050(5) 0.0009(5) -0.0020(5)
C17 0.0195(6) 0.0280(6) 0.0193(6) 0.0026(5) 0.0029(5) -0.0004(5)

loop_
_atom_type_symbol
_atom_type_description
_atom_type_scat_dispersion_real
_atom_type_scat_dispersion_imag
_atom_type_scat_source
C C 0.0033 0.0016 'International Tables Vol C Tables 4.2.6.8 and 6.1.1.4'
H H 0.0000 0.0000 'International Tables Vol C Tables 4.2.6.8 and 6.1.1.4'
N N 0.0061 0.0033 'International Tables Vol C Tables 4.2.6.8 and 6.1.1.4'
F F 0.0171 0.0103 'International Tables Vol C Tables 4.2.6.8 and 6.1.1.4'

loop_
_geom_angle_atom_site_label_1
_geom_angle_atom_site_label_2
_geom_angle_atom_site_label_3
_geom_angle
C8A N1 C2 117.52(11)
C6 N7 C9 119.01(10)
C6 N7 C8 115.84(10)
C9 N7 C8 111.26(10)
N1 C2 C3 121.50(11)
N1 C2 C12 115.47(11)
C3 C2 C12 123.03(11)
C4 C3 C2 119.86(11)
C4 C3 H3A 120.1
C2 C3 H3A 120.1
C8A C4A C4 118.05(11)
C8A C4A C5 116.65(10)
C4 C4A C5 125.24(11)
C4A C4 C3 118.39(11)
C4A C4 H4A 120.8
C3 C4 H4A 120.8
C4A C5 C6 112.70(10)
C4A C5 H5A 109.1
C6 C5 H5A 109.1
C4A C5 H5B 109.1
C6 C5 H5B 109.1
H5A C5 H5B 107.8
N7 C6 C11 107.71(10)
N7 C6 C10 113.95(10)
C11 C6 C10 109.45(11)
N7 C6 C5 111.95(10)
C11 C6 C5 107.87(10)
C10 C6 C5 105.75(10)
N1 C8A C4A 124.64(11)
N1 C8A C8 119.29(11)
C4A C8A C8 116.01(11)
N7 C8 C8A 108.52(10)
N7 C8 H8A 110.0
C8A C8 H8A 110.0
N7 C8 H8B 110.0
C8A C8 H8B 110.0
H8A C8 H8B 108.4
N7 C9 H9A 109.5
N7 C9 H9B 109.5
H9A C9 H9B 109.5
N7 C9 H9C 109.5
H9A C9 H9C 109.5
H9B C9 H9C 109.5
F6 C10 F5 107.18(11)
F6 C10 F4 107.57(11)
F5 C10 F4 106.36(11)
F6 C10 C6 109.59(11)
F5 C10 C6 112.50(11)
F4 C10 C6 113.33(11)
F1 C11 F3 106.72(11)
F1 C11 F2 106.92(11)
F3 C11 F2 106.54(11)
F1 C11 C6 111.03(11)
F3 C11 C6 112.92(11)
F2 C11 C6 112.33(11)
C13 C12 C17 118.31(12)
C13 C12 C2 119.31(11)
C17 C12 C2 122.38(12)
C14 C13 C12 121.00(12)
C14 C13 H13A 119.5
C12 C13 H13A 119.5
C13 C14 C15 120.22(14)
C13 C14 H14A 119.9
C15 C14 H14A 119.9
C16 C15 C14 119.31(13)
C16 C15 H15A 120.3
C14 C15 H15A 120.3
C15 C16 C17 120.75(12)
C15 C16 H16A 119.6
C17 C16 H16A 119.6
C16 C17 C12 120.41(13)
C16 C17 H17A 119.8
C12 C17 H17A 119.8

loop_
_geom_bond_atom_site_label_1
_geom_bond_atom_site_label_2
_geom_bond_distance
F1 C11 1.3314(15)
F2 C11 1.3425(16)
F3 C11 1.3400(16)
F4 C10 1.3394(16)
F5 C10 1.3386(16)
F6 C10 1.3363(17)
N1 C8A 1.3325(16)
N1 C2 1.3532(16)
N7 C6 1.4535(16)
N7 C9 1.4685(16)
N7 C8 1.4710(16)
C2 C3 1.3984(18)
C2 C12 1.4876(17)
C3 C4 1.3902(17)
C3 H3A 0.9500
C4A C8A 1.3850(17)
C4A C4 1.3874(17)
C4A C5 1.5017(17)
C4 H4A 0.9500
C5 C6 1.5589(17)
C5 H5A 0.9900
C5 H5B 0.9900
C6 C11 1.5428(18)
C6 C10 1.5539(18)
C8A C8 1.4997(16)
C8 H8A 0.9900
C8 H8B 0.9900
C9 H9A 0.9800
C9 H9B 0.9800
C9 H9C 0.9800
C12 C13 1.3990(19)
C12 C17 1.4017(17)
C13 C14 1.3890(19)
C13 H13A 0.9500
C14 C15 1.394(2)
C14 H14A 0.9500
C15 C16 1.385(2)
C15 H15A 0.9500
C16 C17 1.3938(18)
C16 H16A 0.9500
C17 H17A 0.9500

loop_
_geom_torsion_atom_site_label_1
_geom_torsion_atom_site_label_2
_geom_torsion_atom_site_label_3
_geom_torsion_atom_site_label_4
_geom_torsion
C8A N1 C2 C3 0.52(17)
C8A N1 C2 C12 -179.35(10)
N1 C2 C3 C4 1.10(18)
C12 C2 C3 C4 -179.04(11)
C8A C4A C4 C3 -0.06(17)
C5 C4A C4 C3 -177.19(11)
C2 C3 C4 C4A -1.30(18)
C8A C4A C5 C6 44.65(14)
C4 C4A C5 C6 -138.18(12)
C9 N7 C6 C11 86.09(13)
C8 N7 C6 C11 -137.09(10)
C9 N7 C6 C10 -35.53(16)
C8 N7 C6 C10 101.29(12)
C9 N7 C6 C5 -155.48(11)
C8 N7 C6 C5 -18.67(14)
C4A C5 C6 N7 -32.35(14)
C4A C5 C6 C11 85.97(12)
C4A C5 C6 C10 -157.00(11)
C2 N1 C8A C4A -2.02(18)
C2 N1 C8A C8 -179.26(11)
C4 C4A C8A N1 1.80(18)
C5 C4A C8A N1 179.19(11)
C4 C4A C8A C8 179.12(11)
C5 C4A C8A C8 -3.50(16)
C6 N7 C8 C8A 59.22(13)
C9 N7 C8 C8A -160.73(10)
N1 C8A C8 N7 130.03(11)
C4A C8A C8 N7 -47.44(14)
N7 C6 C10 F6 -46.79(14)
C11 C6 C10 F6 -167.44(11)
C5 C6 C10 F6 76.60(13)
N7 C6 C10 F5 -165.92(11)
C11 C6 C10 F5 73.43(14)
C5 C6 C10 F5 -42.53(14)
N7 C6 C10 F4 73.37(15)
C11 C6 C10 F4 -47.27(15)
C5 C6 C10 F4 -163.23(11)
N7 C6 C11 F1 71.69(13)
C10 C6 C11 F1 -163.93(11)
C5 C6 C11 F1 -49.32(14)
N7 C6 C11 F3 -48.12(14)
C10 C6 C11 F3 76.26(14)
C5 C6 C11 F3 -169.14(10)
N7 C6 C11 F2 -168.64(10)
C10 C6 C11 F2 -44.26(14)
C5 C6 C11 F2 70.35(13)
N1 C2 C12 C13 9.36(17)
C3 C2 C12 C13 -170.51(12)
N1 C2 C12 C17 -171.99(11)
C3 C2 C12 C17 8.14(19)
C17 C12 C13 C14 0.2(2)
C2 C12 C13 C14 178.89(12)
C12 C13 C14 C15 0.0(2)
C13 C14 C15 C16 -0.3(2)
C14 C15 C16 C17 0.5(2)
C15 C16 C17 C12 -0.3(2)
C13 C12 C17 C16 -0.03(19)
C2 C12 C17 C16 -178.69(11)

loop_
_cod_related_entry_id
_cod_related_entry_database
_cod_related_entry_code
1 ChemSpider 30659542
